data_4306269
loop_
_publ_author_name
'Victor I. Ovcharenko'
'Galina V. Romanenko'
'Ksenia Yu. Maryunina'
'Artem S. Bogomyakov'
'Elena V. Gorelik'

_publ_section_title
;
Thermally Induced Magnetic Anomalies in Solvates of the
Bis(hexafluoroacetylacetonate)copper(II) Complex with Pyrazolyl-Substituted
Nitronyl Nitroxide
;
_journal_name_full 'Inorganic Chemistry'
_journal_page_first 9537
_journal_page_last 9552
_journal_paper_doi 10.1021/ic8011074
_journal_volume 47
_journal_year 2008
_chemical_formula_sum 'C26.5 H30.5 Cu F12 I0.5 N4 O6'
_chemical_formula_weight 856.04
_chemical_name_systematic
; 
 catena-(bis(m2-4,4,5,5-Tetramethyl-2-
 (1-butylpyrazole-4-yl)-4,5-dihydro-1H-
 imidazol-3-oxide-1-oxyl)-tetrakis(1,
 1,1,5,5,5-hexafluoropentan-2,4-
 dionato)-di-copper(ii)) iodopentane solvate
;
_space_group_IT_number 2
_symmetry_cell_setting triclinic
_symmetry_space_group_name_Hall '-P 1'
_symmetry_space_group_name_H-M 'P -1'
_atom_sites_solution_hydrogens geom
_atom_sites_solution_primary direct
_atom_sites_solution_secondary difmap
_audit_creation_method SHELXL-97
_cell_angle_alpha 98.295(4)
_cell_angle_beta 111.613(3)
_cell_angle_gamma 97.091(3)
_cell_formula_units_Z 2
_cell_length_a 10.898(2)
_cell_length_b 13.354(3)
_cell_length_c 13.397(3)
_cell_measurement_reflns_used 5312
_cell_measurement_temperature 240(2)
_cell_measurement_theta_max 23.18
_cell_measurement_theta_min 2.33
_cell_volume 1760.3(6)
_computing_cell_refinement 'Bruker SMART'
_computing_data_collection 'Bruker SMART'
_computing_data_reduction 'Bruker SAINT'
_computing_molecular_graphics 'Bruker SHELXTL'
_computing_publication_material 'Bruker SHELXTL'
_computing_structure_refinement 'SHELXL-97 (Sheldrick, 1997)'
_computing_structure_solution 'SHELXS-97 (Sheldrick, 1990)'
_diffrn_ambient_temperature 240(2)
_diffrn_measured_fraction_theta_full 0.994
_diffrn_measured_fraction_theta_max 0.994
_diffrn_measurement_device_type 'CCD area detector'
_diffrn_measurement_method 'phi and omega scans'
_diffrn_radiation_monochromator graphite
_diffrn_radiation_source 'fine-focus sealed tube'
_diffrn_radiation_type MoK\a
_diffrn_radiation_wavelength 0.71073
_diffrn_reflns_av_R_equivalents 0.0336
_diffrn_reflns_av_sigmaI/netI 0.0434
_diffrn_reflns_limit_h_max 12
_diffrn_reflns_limit_h_min -12
_diffrn_reflns_limit_k_max 14
_diffrn_reflns_limit_k_min -14
_diffrn_reflns_limit_l_max 14
_diffrn_reflns_limit_l_min -14
_diffrn_reflns_number 13638
_diffrn_reflns_theta_full 23.31
_diffrn_reflns_theta_max 23.31
_diffrn_reflns_theta_min 2.04
_exptl_absorpt_coefficient_mu 1.166
_exptl_absorpt_correction_type none
_exptl_crystal_colour dark
_exptl_crystal_density_diffrn 1.615
_exptl_crystal_density_method 'not measured'
_exptl_crystal_description prizm
_exptl_crystal_F_000 858
_refine_diff_density_max 0.576
_refine_diff_density_min -1.016
_refine_diff_density_rms 0.068
_refine_ls_extinction_method none
_refine_ls_goodness_of_fit_ref 1.025
_refine_ls_hydrogen_treatment constr
_refine_ls_matrix_type full
_refine_ls_number_parameters 571
_refine_ls_number_reflns 5055
_refine_ls_number_restraints 4
_refine_ls_restrained_S_all 1.025
_refine_ls_R_factor_all 0.0616
_refine_ls_R_factor_gt 0.0534
_refine_ls_shift/su_max 0.083
_refine_ls_shift/su_mean 0.003
_refine_ls_structure_factor_coef Fsqd
_refine_ls_weighting_details 'calc w=1/[\s^2^(Fo^2^)+(0.0794P)^2^+2.2291P] where P=(Fo^2^+2Fc^2^)/3'
_refine_ls_weighting_scheme calc
_refine_ls_wR_factor_gt 0.1426
_refine_ls_wR_factor_ref 0.1507
_reflns_number_gt 4322
_reflns_number_total 5055
_reflns_threshold_expression >2sigma(I)
_cod_data_source_file ic8011074_si_001_69.cif
_cod_data_source_block C5I-240
_cod_depositor_comments
;
The following automatic conversions were performed:
'_symmetry_cell_setting' value 'Triclinic' changed to 'triclinic'
according to '/home/saulius/struct/CIF-dictionaries/cif_core.dic'
dictionary named 'cif_core.dic' version 2.4.1 from 2010-06-29.

Automatic conversion script
Id: cif_fix_enum 1527 2010-12-29 10:47:43Z saulius 
;
_cod_original_cell_volume 1760.3(7)
_cod_original_formula_sum 'C26.50 H30.50 Cu F12 I0.50 N4 O6'
_cod_database_code 4306269

loop_
_symmetry_equiv_pos_as_xyz
'x, y, z'
'-x, -y, -z'

loop_
_atom_site_label
_atom_site_type_symbol
_atom_site_fract_x
_atom_site_fract_y
_atom_site_fract_z
_atom_site_U_iso_or_equiv
_atom_site_adp_type
_atom_site_occupancy
_atom_site_symmetry_multiplicity
_atom_site_calc_flag
_atom_site_refinement_flags
_atom_site_disorder_assembly
_atom_site_disorder_group
Cu1 Cu 0.0000 1.0000 1.0000 0.0407(2) Uani 1 2 d S . .
O1 O 0.1072(3) 0.9186(2) 0.9415(2) 0.0474(6) Uani 1 1 d . . .
C1 C 0.2533(6) 0.8780(4) 0.8585(5) 0.0695(13) Uani 1 1 d . . .
F1 F 0.1460(12) 0.8221(10) 0.7666(11) 0.113(5) Uani 0.50 1 d P . .
F2 F 0.341(2) 0.9099(10) 0.8248(19) 0.158(9) Uani 0.50 1 d P . .
F3 F 0.2634(11) 0.7869(8) 0.9084(10) 0.081(2) Uani 0.50 1 d P . .
F1A F 0.262(3) 0.8083(13) 0.8830(19) 0.196(11) Uani 0.50 1 d P . .
F2A F 0.207(2) 0.8751(14) 0.7590(9) 0.137(5) Uani 0.50 1 d P . .
F3A F 0.3865(12) 0.9032(12) 0.8936(11) 0.112(5) Uani 0.50 1 d P . .
C2 C 0.2026(4) 0.9566(3) 0.9195(3) 0.0492(10) Uani 1 1 d . . .
C3 C 0.2627(4) 1.0582(3) 0.9421(4) 0.0602(11) Uani 1 1 d . . .
H3A H 0.3349 1.0757 0.9215 0.072 Uiso 1 1 calc R . .
C4 C 0.2210(4) 1.1356(3) 0.9940(3) 0.0492(10) Uani 1 1 d . . .
C5 C 0.2968(6) 1.2467(4) 1.0176(5) 0.0708(14) Uani 1 1 d . . .
F4 F 0.2163(15) 1.3077(13) 0.988(2) 0.120(8) Uani 0.50 1 d P . .
F5 F 0.368(2) 1.2777(17) 1.1207(13) 0.155(10) Uani 0.50 1 d P . .
F6 F 0.375(3) 1.2548(19) 0.986(2) 0.167(11) Uani 0.50 1 d P . .
F4A F 0.216(2) 1.2998(17) 0.958(2) 0.177(12) Uani 0.50 1 d P . .
F5A F 0.328(2) 1.2934(15) 1.1149(15) 0.123(9) Uani 0.50 1 d P . .
F6A F 0.4018(18) 1.2580(16) 0.9765(15) 0.096(3) Uani 0.50 1 d P . .
O2 O 0.1269(3) 1.12758(19) 1.0262(2) 0.0482(7) Uani 1 1 d . . .
Cu2 Cu 0.5000 1.5000 1.5000 0.0470(2) Uani 1 2 d S . .
O3 O 0.6503(3) 1.4380(2) 1.4974(2) 0.0470(6) Uani 1 1 d . . .
C6 C 0.8018(5) 1.3686(4) 1.4381(4) 0.0629(12) Uani 1 1 d . . .
F7 F 0.8522(4) 1.3660(4) 1.3643(4) 0.1266(16) Uani 1 1 d . . .
F8 F 0.8905(18) 1.3913(16) 1.5395(12) 0.125(7) Uani 0.50 1 d P . .
F9 F 0.7643(4) 1.2748(3) 1.4420(4) 0.1229(16) Uani 1 1 d . . .
F7A F 0.9067(16) 1.4227(16) 1.5146(16) 0.149(9) Uani 0.50 1 d P . .
C7 C 0.6866(4) 1.4281(3) 1.4184(3) 0.0470(10) Uani 1 1 d . . .
C8 C 0.6355(5) 1.4628(3) 1.3227(4) 0.0580(11) Uani 1 1 d . . .
H8A H 0.6705 1.4474 1.2690 0.070 Uiso 1 1 calc R . .
C9 C 0.5346(4) 1.5195(3) 1.3024(3) 0.0507(10) Uani 1 1 d . . .
C10 C 0.4877(7) 1.5556(4) 1.1928(4) 0.0709(14) Uani 1 1 d . . .
F10 F 0.490(2) 1.4933(10) 1.1142(12) 0.095(6) Uani 0.50 1 d P . .
F11 F 0.537(4) 1.6334(12) 1.198(2) 0.165(11) Uani 0.50 1 d P . .
F12 F 0.370(2) 1.5806(14) 1.1636(14) 0.135(9) Uani 0.50 1 d P . .
F10A F 0.536(3) 1.5163(15) 1.1248(16) 0.157(9) Uani 0.50 1 d P . .
F11A F 0.549(3) 1.6633(13) 1.212(2) 0.118(6) Uani 0.50 1 d P . .
F12A F 0.3546(18) 1.5272(13) 1.1454(15) 0.125(6) Uani 0.50 1 d P . .
O4 O 0.4765(3) 1.5472(2) 1.3625(2) 0.0510(7) Uani 1 1 d . . .
O01 O 0.0930(3) 0.9824(2) 1.1825(2) 0.0528(7) Uani 1 1 d . . .
N1 N 0.2166(3) 0.9746(2) 1.2330(3) 0.0452(8) Uani 1 1 d . . .
C01 C 0.2564(4) 0.8726(3) 1.2491(3) 0.0516(10) Uani 1 1 d . . .
C02 C 0.2133(5) 0.8439(4) 1.3398(4) 0.0717(13) Uani 1 1 d . . .
H02A H 0.1159 0.8288 1.3124 0.108 Uiso 1 1 calc R . .
H02B H 0.2485 0.9010 1.4025 0.108 Uiso 1 1 calc R . .
H02C H 0.2482 0.7836 1.3617 0.108 Uiso 1 1 calc R . .
C03 C 0.1835(5) 0.7914(3) 1.1444(4) 0.0665(12) Uani 1 1 d . . .
H03A H 0.0879 0.7789 1.1280 0.100 Uiso 1 1 calc R . .
H03B H 0.2171 0.7280 1.1538 0.100 Uiso 1 1 calc R . .
H03C H 0.1991 0.8156 1.0843 0.100 Uiso 1 1 calc R . .
C04 C 0.4107(4) 0.9029(3) 1.2867(3) 0.0511(10) Uani 1 1 d . . .
C05 C 0.4586(5) 0.8954(4) 1.1928(4) 0.0645(12) Uani 1 1 d . . .
H05A H 0.5561 0.9131 1.2225 0.097 Uiso 1 1 calc R . .
H05B H 0.4213 0.9428 1.1466 0.097 Uiso 1 1 calc R . .
H05C H 0.4291 0.8255 1.1497 0.097 Uiso 1 1 calc R . .
C06 C 0.4933(5) 0.8515(4) 1.3746(4) 0.0687(13) Uani 1 1 d . . .
H06A H 0.5879 0.8723 1.3895 0.103 Uiso 1 1 calc R . .
H06B H 0.4669 0.7772 1.3499 0.103 Uiso 1 1 calc R . .
H06C H 0.4784 0.8719 1.4411 0.103 Uiso 1 1 calc R . .
N2 N 0.4323(3) 1.0161(2) 1.3322(3) 0.0477(8) Uani 1 1 d . . .
O02 O 0.5482(3) 1.0701(2) 1.3895(3) 0.0601(8) Uani 1 1 d . . .
C07 C 0.3174(4) 1.0537(3) 1.2924(3) 0.0419(9) Uani 1 1 d . . .
C08 C 0.3070(4) 1.1596(3) 1.3134(3) 0.0409(8) Uani 1 1 d . . .
C09 C 0.4069(4) 1.2450(3) 1.3793(3) 0.0447(9) Uani 1 1 d . . .
H09A H 0.4976 1.2415 1.4171 0.054 Uiso 1 1 calc R . .
N3 N 0.3589(3) 1.3307(2) 1.3820(3) 0.0484(8) Uani 1 1 d . . .
N4 N 0.2261(3) 1.3020(3) 1.3163(3) 0.0522(8) Uani 1 1 d . . .
C041 C 0.1386(5) 1.3777(4) 1.2969(4) 0.0739(14) Uani 1 1 d . . .
H04A H 0.0678 1.3593 1.3233 0.089 Uiso 1 1 calc R . .
H04B H 0.1915 1.4452 1.3407 0.089 Uiso 1 1 calc R . .
C042 C 0.0768(9) 1.3868(6) 1.1858(6) 0.128(3) Uani 1 1 d . . .
H04C H 0.0088 1.3247 1.1435 0.153 Uiso 1 1 calc R . .
H04D H 0.1445 1.3934 1.1540 0.153 Uiso 1 1 calc R . .
C043 C 0.0060(14) 1.4881(15) 1.1792(11) 0.218(9) Uani 1 1 d . . .
H04E H 0.0179 1.5227 1.2527 0.261 Uiso 1 1 calc R . .
H04F H 0.0465 1.5372 1.1470 0.261 Uiso 1 1 calc R . .
C044 C -0.100(2) 1.4610(12) 1.128(2) 0.299(12) Uani 1 1 d . . .
H04G H -0.1449 1.5194 1.1198 0.448 Uiso 1 1 calc R . .
H04H H -0.1395 1.4148 1.1625 0.448 Uiso 1 1 calc R . .
H04I H -0.1100 1.4247 1.0567 0.448 Uiso 1 1 calc R . .
C010 C 0.1920(4) 1.2014(3) 1.2755(3) 0.0511(10) Uani 1 1 d . . .
H01A H 0.1053 1.1648 1.2290 0.061 Uiso 1 1 calc R . .
I1S I 0.14770(14) 0.24064(15) 0.56881(19) 0.1789(7) Uani 0.50 1 d P . .
C2S C 0.026(2) 0.118(2) 0.488(2) 0.157(7) Uani 0.50 1 d PD . .
H2SA H 0.0311 0.1011 0.4169 0.188 Uiso 0.50 1 d PR . .
H2SB H -0.0631 0.1314 0.4795 0.188 Uiso 0.50 1 d PR . .
C3S C 0.050(3) 0.035(3) 0.554(4) 0.77(10) Uani 0.50 1 d PD . .
H3SA H 0.0518 0.0541 0.6274 0.921 Uiso 0.50 1 d PR . .
H3SB H 0.1356 0.0183 0.5574 0.921 Uiso 0.50 1 d PR . .
C4S C -0.077(4) -0.0452(18) 0.487(4) 0.32(3) Uani 0.50 1 d PD . .
H4SA H -0.0833 -0.0607 0.4129 0.386 Uiso 0.50 1 d PR . .
H4SB H -0.1622 -0.0292 0.4884 0.386 Uiso 0.50 1 d PR . .
C5S C -0.098(2) -0.1647(10) 0.460(2) 0.29(3) Uani 0.50 1 d PD . .
H5SA H -0.1028 -0.1541 0.5316 0.353 Uiso 0.50 1 d PR . .
H5SB H -0.0111 -0.1797 0.4643 0.353 Uiso 0.50 1 d PR . .
C6S C -0.1582(7) -0.2252(10) 0.3420(7) 0.061(3) Uani 0.50 1 d PD . .
H6SA H -0.1490 -0.2880 0.3690 0.091 Uiso 0.50 1 d PR . .
H6SB H -0.2446 -0.2091 0.3385 0.091 Uiso 0.50 1 d PR . .
H6SC H -0.1524 -0.2349 0.2708 0.091 Uiso 0.50 1 d PR . .

loop_
_atom_site_aniso_label
_atom_site_aniso_U_11
_atom_site_aniso_U_22
_atom_site_aniso_U_33
_atom_site_aniso_U_23
_atom_site_aniso_U_13
_atom_site_aniso_U_12
Cu1 0.0355(4) 0.0365(4) 0.0457(4) 0.0004(3) 0.0153(3) 0.0030(3)
O1 0.0460(15) 0.0429(15) 0.0516(16) 0.0051(12) 0.0194(13) 0.0069(12)
C1 0.083(4) 0.051(3) 0.087(4) 0.007(3) 0.049(3) 0.015(3)
F1 0.111(7) 0.111(9) 0.100(8) -0.044(7) 0.050(6) 0.010(6)
F2 0.24(2) 0.070(5) 0.25(2) -0.014(11) 0.22(2) -0.014(11)
F3 0.132(6) 0.044(4) 0.113(6) 0.043(4) 0.082(5) 0.041(4)
F1A 0.43(3) 0.104(10) 0.256(18) 0.126(10) 0.29(2) 0.164(13)
F2A 0.196(17) 0.165(16) 0.058(6) 0.000(8) 0.051(9) 0.089(12)
F3A 0.088(5) 0.110(8) 0.161(11) -0.001(8) 0.079(7) 0.038(5)
C2 0.049(2) 0.052(2) 0.045(2) 0.0065(18) 0.0186(19) 0.0085(19)
C3 0.062(3) 0.056(3) 0.071(3) 0.007(2) 0.041(2) 0.002(2)
C4 0.049(2) 0.046(2) 0.048(2) 0.0055(18) 0.0197(19) 0.0004(18)
C5 0.079(4) 0.055(3) 0.084(4) 0.012(3) 0.044(3) 0.001(3)
F4 0.091(9) 0.051(6) 0.22(2) 0.035(9) 0.066(13) 0.014(6)
F5 0.180(14) 0.113(12) 0.072(10) 0.014(8) -0.021(9) -0.097(10)
F6 0.197(17) 0.069(6) 0.32(2) -0.011(8) 0.233(16) -0.036(7)
F4A 0.20(2) 0.096(12) 0.151(12) 0.077(10) -0.022(11) -0.031(11)
F5A 0.185(17) 0.070(6) 0.117(16) -0.041(9) 0.108(16) -0.052(8)
F6A 0.101(7) 0.067(6) 0.153(9) 0.008(5) 0.103(9) -0.021(5)
O2 0.0458(15) 0.0422(15) 0.0514(16) -0.0006(12) 0.0198(13) -0.0002(12)
Cu2 0.0582(4) 0.0494(4) 0.0486(4) 0.0133(3) 0.0326(3) 0.0234(3)
O3 0.0520(15) 0.0445(15) 0.0503(16) 0.0038(12) 0.0266(13) 0.0158(12)
C6 0.067(3) 0.055(3) 0.081(4) 0.005(2) 0.047(3) 0.017(2)
F7 0.149(3) 0.163(4) 0.154(4) 0.071(3) 0.121(3) 0.100(3)
F8 0.113(12) 0.185(19) 0.072(5) 0.000(8) 0.018(6) 0.105(13)
F9 0.107(3) 0.082(2) 0.231(5) 0.067(3) 0.100(3) 0.055(2)
F7A 0.044(5) 0.114(9) 0.22(2) -0.051(12) 0.011(9) 0.016(5)
C7 0.051(2) 0.035(2) 0.059(3) -0.0025(18) 0.031(2) 0.0043(17)
C8 0.080(3) 0.051(2) 0.062(3) 0.011(2) 0.048(2) 0.019(2)
C9 0.072(3) 0.036(2) 0.050(2) 0.0060(18) 0.032(2) 0.0062(19)
C10 0.111(5) 0.052(3) 0.064(3) 0.017(3) 0.048(3) 0.022(3)
F10 0.184(14) 0.049(4) 0.044(5) -0.001(3) 0.042(6) 0.020(6)
F11 0.33(2) 0.026(11) 0.078(7) 0.010(8) 0.039(9) -0.051(12)
F12 0.192(19) 0.20(2) 0.099(10) 0.098(13) 0.092(12) 0.137(19)
F10A 0.26(2) 0.21(2) 0.106(13) 0.093(13) 0.142(15) 0.161(17)
F11A 0.249(18) 0.021(9) 0.095(10) 0.017(7) 0.083(12) 0.013(11)
F12A 0.114(9) 0.144(13) 0.093(7) 0.062(8) 0.003(6) 0.015(9)
O4 0.0686(18) 0.0449(15) 0.0503(16) 0.0095(12) 0.0335(15) 0.0179(13)
O01 0.0458(16) 0.0490(16) 0.0543(17) 0.0030(13) 0.0130(13) 0.0055(12)
N1 0.0454(19) 0.0381(17) 0.0482(19) 0.0070(14) 0.0145(15) 0.0081(14)
C01 0.070(3) 0.033(2) 0.049(2) 0.0079(17) 0.020(2) 0.0100(18)
C02 0.086(3) 0.061(3) 0.074(3) 0.020(2) 0.039(3) 0.006(2)
C03 0.084(3) 0.041(2) 0.062(3) 0.005(2) 0.017(2) 0.010(2)
C04 0.066(3) 0.041(2) 0.048(2) 0.0117(18) 0.021(2) 0.0193(19)
C05 0.086(3) 0.059(3) 0.060(3) 0.014(2) 0.037(3) 0.026(2)
C06 0.087(3) 0.062(3) 0.061(3) 0.020(2) 0.024(3) 0.037(3)
N2 0.049(2) 0.0448(18) 0.0459(19) 0.0075(15) 0.0149(16) 0.0116(15)
O02 0.0452(16) 0.0576(18) 0.0637(19) 0.0035(15) 0.0090(14) 0.0103(14)
C07 0.047(2) 0.039(2) 0.039(2) 0.0066(16) 0.0170(17) 0.0088(17)
C08 0.044(2) 0.037(2) 0.041(2) 0.0049(16) 0.0161(17) 0.0099(16)
C09 0.044(2) 0.039(2) 0.048(2) 0.0117(17) 0.0136(18) 0.0083(17)
N3 0.053(2) 0.0380(18) 0.0494(19) 0.0058(15) 0.0152(16) 0.0105(15)
N4 0.051(2) 0.046(2) 0.049(2) -0.0026(16) 0.0110(16) 0.0180(15)
C041 0.072(3) 0.067(3) 0.073(3) -0.001(3) 0.017(3) 0.037(3)
C042 0.158(7) 0.126(6) 0.112(6) 0.047(5) 0.038(5) 0.099(6)
C043 0.184(12) 0.35(2) 0.141(9) 0.094(12) 0.036(9) 0.176(16)
C044 0.30(2) 0.131(11) 0.49(4) 0.056(17) 0.19(3) 0.040(15)
C010 0.049(2) 0.046(2) 0.049(2) -0.0055(18) 0.0133(19) 0.0083(18)
I1S 0.1028(9) 0.1778(16) 0.250(2) 0.0406(14) 0.0541(11) 0.0562(10)
C2S 0.126(18) 0.17(2) 0.19(2) 0.048(18) 0.064(16) 0.031(16)
C3S 0.63(10) 1.6(2) 1.04(16) 1.21(18) 0.77(12) 0.98(14)
C4S 0.19(3) 0.39(7) 0.40(6) -0.01(5) 0.14(4) 0.16(4)
C5S 0.19(2) 0.018(7) 0.73(8) 0.005(17) 0.28(4) -0.035(10)
C6S 0.017(4) 0.126(9) 0.046(5) 0.043(6) 0.009(3) 0.013(4)

loop_
_atom_type_symbol
_atom_type_description
_atom_type_scat_dispersion_real
_atom_type_scat_dispersion_imag
_atom_type_scat_source
C C 0.0033 0.0016 'International Tables Vol C Tables 4.2.6.8 and 6.1.1.4'
H H 0.0000 0.0000 'International Tables Vol C Tables 4.2.6.8 and 6.1.1.4'
N N 0.0061 0.0033 'International Tables Vol C Tables 4.2.6.8 and 6.1.1.4'
O O 0.0106 0.0060 'International Tables Vol C Tables 4.2.6.8 and 6.1.1.4'
F F 0.0171 0.0103 'International Tables Vol C Tables 4.2.6.8 and 6.1.1.4'
Cu Cu 0.3201 1.2651 'International Tables Vol C Tables 4.2.6.8 and 6.1.1.4'
I I -0.4742 1.8119 'International Tables Vol C Tables 4.2.6.8 and 6.1.1.4'

loop_
_geom_angle_atom_site_label_1
_geom_angle_atom_site_label_2
_geom_angle_atom_site_label_3
_geom_angle
_geom_angle_site_symmetry_1
_geom_angle_site_symmetry_3
_geom_angle_publ_flag
O2 Cu1 O2 180.0 2_577 . ?
O2 Cu1 O1 88.87(11) 2_577 . ?
O2 Cu1 O1 91.13(11) . . ?
O2 Cu1 O1 91.12(11) 2_577 2_577 ?
O2 Cu1 O1 88.87(11) . 2_577 ?
O1 Cu1 O1 180.00(9) . 2_577 ?
O2 Cu1 O01 86.50(10) 2_577 . ?
O2 Cu1 O01 93.50(10) . . ?
O1 Cu1 O01 98.84(10) . . ?
O1 Cu1 O01 81.16(10) 2_577 . ?
O2 Cu1 O01 93.50(10) 2_577 2_577 ?
O2 Cu1 O01 86.50(10) . 2_577 ?
O1 Cu1 O01 81.16(10) . 2_577 ?
O1 Cu1 O01 98.84(10) 2_577 2_577 ?
O01 Cu1 O01 180.00(13) . 2_577 ?
C2 O1 Cu1 124.5(3) . . ?
F1A C1 F2A 116.9(14) . . ?
F1A C1 F2 114.1(14) . . ?
F2A C1 F2 67.2(11) . . ?
F1A C1 F3A 90.1(17) . . ?
F2A C1 F3A 106.9(11) . . ?
F2 C1 F3A 40.4(11) . . ?
F1A C1 F1 85.6(16) . . ?
F2A C1 F1 42.4(9) . . ?
F2 C1 F1 105.6(12) . . ?
F3A C1 F1 138.4(8) . . ?
F1A C1 F3 8.9(14) . . ?
F2A C1 F3 124.6(11) . . ?
F2 C1 F3 119.8(12) . . ?
F3A C1 F3 91.4(8) . . ?
F1 C1 F3 90.4(8) . . ?
F1A C1 C2 118.1(10) . . ?
F2A C1 C2 112.0(7) . . ?
F2 C1 C2 118.5(7) . . ?
F3A C1 C2 109.8(7) . . ?
F1 C1 C2 108.6(7) . . ?
F3 C1 C2 109.5(7) . . ?
F2A F1 C1 60.6(11) . . ?
F2A F1 F1A 91.5(16) . . ?
C1 F1 F1A 38.4(8) . . ?
F3A F2 C1 74.6(13) . . ?
F3A F2 F2A 129.3(19) . . ?
C1 F2 F2A 55.8(8) . . ?
C1 F1A F1 55.9(11) . . ?
C1 F1A F3A 52.1(11) . . ?
F1 F1A F3A 98.4(8) . . ?
F1 F2A C1 77.0(15) . . ?
F1 F2A F2 128(2) . . ?
C1 F2A F2 57.1(8) . . ?
F2 F3A C1 65.0(14) . . ?
F2 F3A F1A 90.8(18) . . ?
C1 F3A F1A 37.8(8) . . ?
O1 C2 C3 128.0(4) . . ?
O1 C2 C1 114.0(4) . . ?
C3 C2 C1 118.0(4) . . ?
C2 C3 C4 122.3(4) . . ?
O2 C4 C3 128.0(4) . . ?
O2 C4 C5 113.7(4) . . ?
C3 C4 C5 118.2(4) . . ?
F6 C5 F4 112.6(18) . . ?
F6 C5 F5A 116.2(17) . . ?
F4 C5 F5A 86.8(16) . . ?
F6 C5 F5 100(2) . . ?
F4 C5 F5 107.7(15) . . ?
F5A C5 F5 22.3(18) . . ?
F6 C5 F4A 99(2) . . ?
F4 C5 F4A 18(2) . . ?
F5A C5 F4A 104.1(16) . . ?
F5 C5 F4A 123.8(17) . . ?
F6 C5 F6A 1(2) . . ?
F4 C5 F6A 112.7(13) . . ?
F5A C5 F6A 115.7(13) . . ?
F5 C5 F6A 99.6(13) . . ?
F4A C5 F6A 99.3(15) . . ?
F6 C5 C4 114.1(14) . . ?
F4 C5 C4 111.3(9) . . ?
F5A C5 C4 112.8(10) . . ?
F5 C5 C4 110.3(11) . . ?
F4A C5 C4 108.7(12) . . ?
F6A C5 C4 114.5(9) . . ?
C5 F4 F5A 46.5(10) . . ?
C5 F5A F4 46.7(10) . . ?
C4 O2 Cu1 125.0(3) . . ?
O3 Cu2 O3 179.998(3) . 2_688 ?
O3 Cu2 O4 92.08(11) . . ?
O3 Cu2 O4 87.92(11) 2_688 . ?
O3 Cu2 O4 87.92(11) . 2_688 ?
O3 Cu2 O4 92.08(11) 2_688 2_688 ?
O4 Cu2 O4 180.00(17) . 2_688 ?
C7 O3 Cu2 124.6(3) . . ?
F7A C6 F9 119.2(11) . . ?
F7A C6 F7 94.8(11) . . ?
F9 C6 F7 107.1(4) . . ?
F7A C6 F8 27.8(16) . . ?
F9 C6 F8 93.7(10) . . ?
F7 C6 F8 114.8(9) . . ?
F7A C6 C7 109.3(10) . . ?
F9 C6 C7 111.5(4) . . ?
F7 C6 C7 114.1(4) . . ?
F8 C6 C7 113.6(9) . . ?
F7A F8 C6 72(3) . . ?
F8 F7A C6 80(3) . . ?
O3 C7 C8 128.0(4) . . ?
O3 C7 C6 111.9(4) . . ?
C8 C7 C6 120.0(4) . . ?
C7 C8 C9 122.3(4) . . ?
O4 C9 C8 128.2(4) . . ?
O4 C9 C10 114.4(4) . . ?
C8 C9 C10 117.4(4) . . ?
F11 C10 F10 111.0(18) . . ?
F11 C10 F10A 92(2) . . ?
F10 C10 F10A 23.3(16) . . ?
F11 C10 F12 93(2) . . ?
F10 C10 F12 108.5(14) . . ?
F10A C10 F12 124.0(14) . . ?
F11 C10 F12A 121(2) . . ?
F10 C10 F12A 86.1(14) . . ?
F10A C10 F12A 107.5(14) . . ?
F12 C10 F12A 30.8(10) . . ?
F11 C10 F11A 8(2) . . ?
F10 C10 F11A 119.0(11) . . ?
F10A C10 F11A 99.4(13) . . ?
F12 C10 F11A 89.6(15) . . ?
F12A C10 F11A 119.3(15) . . ?
F11 C10 C9 114.1(16) . . ?
F10 C10 C9 114.2(9) . . ?
F10A C10 C9 114.3(11) . . ?
F12 C10 C9 114.3(8) . . ?
F12A C10 C9 107.5(9) . . ?
F11A C10 C9 109.0(11) . . ?
F10A F10 C10 83(3) . . ?
F10A F10 F12A 127(4) . . ?
C10 F10 F12A 48.7(10) . . ?
C10 F11 F10A 48.9(11) . . ?
C10 F11 F12 48.3(16) . . ?
F10A F11 F12 83.0(14) . . ?
F12A F12 C10 77(3) . . ?
F12A F12 F11 114(3) . . ?
C10 F12 F11 39.0(10) . . ?
F10 F10A C10 74(4) . . ?
F10 F10A F11 108(5) . . ?
C10 F10A F11 39.5(13) . . ?
F12 F12A C10 72(3) . . ?
F12 F12A F10 106(3) . . ?
C10 F12A F10 45.2(8) . . ?
C9 O4 Cu2 123.8(3) . . ?
N1 O01 Cu1 124.0(2) . . ?
O01 N1 C07 124.9(3) . . ?
O01 N1 C01 122.0(3) . . ?
C07 N1 C01 112.1(3) . . ?
N1 C01 C03 110.5(3) . . ?
N1 C01 C02 105.5(3) . . ?
C03 C01 C02 109.8(4) . . ?
N1 C01 C04 100.4(3) . . ?
C03 C01 C04 116.3(4) . . ?
C02 C01 C04 113.3(4) . . ?
N2 C04 C06 109.5(4) . . ?
N2 C04 C05 105.6(3) . . ?
C06 C04 C05 110.4(4) . . ?
N2 C04 C01 100.5(3) . . ?
C06 C04 C01 115.7(4) . . ?
C05 C04 C01 114.1(4) . . ?
O02 N2 C07 125.3(3) . . ?
O02 N2 C04 122.4(3) . . ?
C07 N2 C04 111.8(3) . . ?
N1 C07 N2 108.2(3) . . ?
N1 C07 C08 126.4(3) . . ?
N2 C07 C08 125.4(3) . . ?
C010 C08 C09 103.5(3) . . ?
C010 C08 C07 127.4(3) . . ?
C09 C08 C07 129.1(3) . . ?
N3 C09 C08 112.0(3) . . ?
C09 N3 N4 105.0(3) . . ?
C010 N4 N3 111.6(3) . . ?
C010 N4 C041 127.3(4) . . ?
N3 N4 C041 121.1(3) . . ?
C042 C041 N4 115.2(5) . . ?
C041 C042 C043 109.8(7) . . ?
C044 C043 C042 106.9(19) . . ?
N4 C010 C08 107.9(3) . . ?
C5S I1S C6S 85.3(13) 2_556 2_556 ?
C5S I1S C2S 15.4(17) 2_556 . ?
C6S I1S C2S 96.1(9) 2_556 . ?
C5S I1S C4S 12.5(17) 2_556 2_556 ?
C6S I1S C4S 83.2(14) 2_556 2_556 ?
C2S I1S C4S 26.7(10) . 2_556 ?
C5S C2S C4S 93(3) 2_556 2_556 ?
C5S C2S C3S 93(3) 2_556 . ?
C4S C2S C3S 29(3) 2_556 . ?
C5S C2S I1S 17.4(17) 2_556 . ?
C4S C2S I1S 109(2) 2_556 . ?
C3S C2S I1S 110(2) . . ?
C5S C2S C3S 140(2) 2_556 2_556 ?
C4S C2S C3S 48.5(19) 2_556 2_556 ?
C3S C2S C3S 49(3) . 2_556 ?
I1S C2S C3S 157.2(14) . 2_556 ?
C4S C3S C2S 53(2) 2_556 . ?
C4S C3S C4S 103(6) 2_556 . ?
C2S C3S C4S 100(2) . . ?
C4S C3S C3S 75(6) 2_556 2_556 ?
C2S C3S C3S 83(2) . 2_556 ?
C4S C3S C3S 28(2) . 2_556 ?
C4S C3S C5S 59(3) 2_556 2_556 ?
C2S C3S C5S 30.6(12) . 2_556 ?
C4S C3S C5S 130(2) . 2_556 ?
C3S C3S C5S 113(2) 2_556 2_556 ?
C4S C3S C2S 104(6) 2_556 2_556 ?
C2S C3S C2S 131(3) . 2_556 ?
C4S C3S C2S 36.6(18) . 2_556 ?
C3S C3S C2S 47.7(18) 2_556 2_556 ?
C5S C3S C2S 160(3) 2_556 2_556 ?
C3S C4S C2S 98(3) 2_556 2_556 ?
C3S C4S C3S 77(6) 2_556 . ?
C2S C4S C3S 95(3) 2_556 . ?
C3S C4S C5S 97(5) 2_556 . ?
C2S C4S C5S 36.2(14) 2_556 . ?
C3S C4S C5S 130(3) . . ?
C3S C4S C4S 54(5) 2_556 2_556 ?
C2S C4S C4S 97(3) 2_556 2_556 ?
C3S C4S C4S 23(2) . 2_556 ?
C5S C4S C4S 126(3) . 2_556 ?
C3S C4S I1S 100(5) 2_556 2_556 ?
C2S C4S I1S 43.9(16) 2_556 2_556 ?
C3S C4S I1S 138(2) . 2_556 ?
C5S C4S I1S 8.3(11) . 2_556 ?
C4S C4S I1S 134(2) 2_556 2_556 ?
C2S C5S I1S 147(3) 2_556 2_556 ?
C2S C5S C6S 145(3) 2_556 . ?
I1S C5S C6S 52.2(9) 2_556 . ?
C2S C5S C4S 51.2(19) 2_556 . ?
I1S C5S C4S 159(3) 2_556 . ?
C6S C5S C4S 122(3) . . ?
C2S C5S C3S 57(2) 2_556 2_556 ?
I1S C5S C3S 154(3) 2_556 2_556 ?
C6S C5S C3S 103(2) . 2_556 ?
C4S C5S C3S 24(2) . 2_556 ?
I1S C6S C5S 42.5(6) 2_556 . ?

loop_
_geom_bond_atom_site_label_1
_geom_bond_atom_site_label_2
_geom_bond_distance
_geom_bond_site_symmetry_2
_geom_bond_publ_flag
Cu1 O2 1.956(3) 2_577 ?
Cu1 O2 1.956(3) . ?
Cu1 O1 1.976(3) . ?
Cu1 O1 1.976(3) 2_577 ?
Cu1 O01 2.337(3) . ?
Cu1 O01 2.337(3) 2_577 ?
O1 C2 1.251(5) . ?
C1 F1A 1.034(13) . ?
C1 F2A 1.233(12) . ?
C1 F2 1.252(12) . ?
C1 F3A 1.332(13) . ?
C1 F1 1.378(13) . ?
C1 F3 1.468(11) . ?
C1 C2 1.517(6) . ?
F1 F2A 0.953(18) . ?
F1 F1A 1.66(3) . ?
F2 F3A 0.90(2) . ?
F2 F2A 1.37(2) . ?
F1A F3A 1.69(3) . ?
C2 C3 1.371(6) . ?
C3 C4 1.379(6) . ?
C4 O2 1.250(5) . ?
C4 C5 1.533(6) . ?
C5 F6 1.08(2) . ?
C5 F4 1.266(15) . ?
C5 F5A 1.261(16) . ?
C5 F5 1.283(17) . ?
C5 F4A 1.31(2) . ?
C5 F6A 1.442(17) . ?
F4 F5A 1.74(3) . ?
Cu2 O3 1.933(3) . ?
Cu2 O3 1.933(3) 2_688 ?
Cu2 O4 1.971(3) . ?
Cu2 O4 1.971(3) 2_688 ?
O3 C7 1.255(5) . ?
C6 F7A 1.264(17) . ?
C6 F9 1.284(6) . ?
C6 F7 1.293(6) . ?
C6 F8 1.309(16) . ?
C6 C7 1.530(6) . ?
F8 F7A 0.62(4) . ?
C7 C8 1.370(6) . ?
C8 C9 1.379(6) . ?
C9 O4 1.239(5) . ?
C9 C10 1.536(7) . ?
C10 F11 1.09(2) . ?
C10 F10 1.253(15) . ?
C10 F10A 1.29(2) . ?
C10 F12 1.294(18) . ?
C10 F12A 1.33(2) . ?
C10 F11A 1.451(17) . ?
F10 F10A 0.51(4) . ?
F10 F12A 1.76(3) . ?
F11 F10A 1.71(3) . ?
F11 F12 1.73(4) . ?
F12 F12A 0.70(2) . ?
O01 N1 1.292(4) . ?
N1 C07 1.335(5) . ?
N1 C01 1.500(5) . ?
C01 C03 1.518(6) . ?
C01 C02 1.534(6) . ?
C01 C04 1.547(6) . ?
C04 N2 1.501(5) . ?
C04 C06 1.508(6) . ?
C04 C05 1.525(6) . ?
N2 O02 1.267(4) . ?
N2 C07 1.358(5) . ?
C07 C08 1.428(5) . ?
C08 C010 1.387(5) . ?
C08 C09 1.400(5) . ?
C09 N3 1.318(5) . ?
N3 N4 1.358(4) . ?
N4 C010 1.325(5) . ?
N4 C041 1.460(5) . ?
C041 C042 1.420(8) . ?
C042 C043 1.636(15) . ?
C043 C044 1.08(2) . ?
I1S C5S 1.033(11) 2_556 ?
I1S C6S 1.208(8) 2_556 ?
I1S C2S 1.87(3) . ?
I1S C4S 2.54(2) 2_556 ?
C2S C5S 0.92(3) 2_556 ?
C2S C4S 1.21(3) 2_556 ?
C2S C3S 1.507(18) . ?
C2S C3S 2.02(5) 2_556 ?
C3S C4S 0.74(6) 2_556 ?
C3S C4S 1.52(2) . ?
C3S C3S 1.54(9) 2_556 ?
C3S C5S 1.80(4) 2_556 ?
C3S C2S 2.02(5) 2_556 ?
C4S C3S 0.74(6) 2_556 ?
C4S C2S 1.21(3) 2_556 ?
C4S C5S 1.553(19) . ?
C4S C4S 1.84(7) 2_556 ?
C4S I1S 2.54(2) 2_556 ?
C5S C2S 0.92(3) 2_556 ?
C5S I1S 1.033(11) 2_556 ?
C5S C6S 1.523(19) . ?
C5S C3S 1.80(4) 2_556 ?
C6S I1S 1.208(8) 2_556 ?
